data_2202451
loop_
_publ_author_name
'Almeida Paz, Filipe A.'
'Neves, Marcia C.'
'Trindade, Tito'
'Klinowski, Jacek'

_publ_section_title
;
 The first dinuclear zinc(II) dithiocarbamate complex with butyl
 substituent groups
;
_journal_issue 11
_journal_name_full 'Acta Crystallographica Section E'
_journal_page_first m1067
_journal_page_last m1069
_journal_paper_doi 10.1107/S160053680302419X
_journal_volume 59
_journal_year 2003
_chemical_formula_iupac '[Zn2 (C9 H18 N1 S2)4]'
_chemical_formula_moiety 'C36 H72 N4 S8 Zn2'
_chemical_formula_sum 'C36 H72 N4 S8 Zn2'
_chemical_formula_weight 948.20
_chemical_name_systematic
;
bis(\m-N,N-dibutyldithiocarbamato-
\k^2^S:S')bis[(N,N-dibutyldithiocarbamato-\k^2^S,S')zinc(II)]
;
_space_group_IT_number 14
_symmetry_cell_setting monoclinic
_symmetry_space_group_name_Hall '-P 2ybc'
_symmetry_space_group_name_H-M 'P 1 21/c 1'
_atom_sites_solution_hydrogens geom
_atom_sites_solution_primary direct
_atom_sites_solution_secondary difmap
_cell_angle_alpha 90.00
_cell_angle_beta 95.10(3)
_cell_angle_gamma 90.00
_cell_formula_units_Z 4
_cell_length_a 16.036(3)
_cell_length_b 16.604(3)
_cell_length_c 18.487(4)
_cell_measurement_reflns_used 22557
_cell_measurement_temperature 180(2)
_cell_measurement_theta_max 27.48
_cell_measurement_theta_min 1.02
_cell_volume 4902.9(17)
_computing_cell_refinement 'HKL SCALEPACK (Otwinowski & Minor, 1997)'
_computing_data_collection 'COLLECT (Nonius, 1998)'
_computing_data_reduction
;
HKL DENZO (Otwinowski & Minor, 1997) and SCALEPACK
;
_computing_molecular_graphics SHELXTL
_computing_publication_material SHELXTL
_computing_structure_refinement 'SHELXTL (Bruker, 2001)'
_computing_structure_solution 'SIR92 (Altomare et al., 1994)'
_diffrn_ambient_temperature 180(2)
_diffrn_measured_fraction_theta_full 0.991
_diffrn_measured_fraction_theta_max 0.991
_diffrn_measurement_device_type 'Nonius KappaCCD'
_diffrn_measurement_method 'Thin-slice \w and \f'
_diffrn_radiation_source 'fine-focus sealed tube'
_diffrn_radiation_type MoK\a
_diffrn_radiation_wavelength 0.71073
_diffrn_reflns_av_R_equivalents 0.0365
_diffrn_reflns_av_sigmaI/netI 0.0392
_diffrn_reflns_limit_h_max 20
_diffrn_reflns_limit_h_min -20
_diffrn_reflns_limit_k_max 21
_diffrn_reflns_limit_k_min -20
_diffrn_reflns_limit_l_max 23
_diffrn_reflns_limit_l_min -18
_diffrn_reflns_number 30156
_diffrn_reflns_theta_full 27.47
_diffrn_reflns_theta_max 27.47
_diffrn_reflns_theta_min 3.52
_diffrn_standards_number 0
_exptl_absorpt_coefficient_mu 1.347
_exptl_absorpt_correction_T_max 0.877
_exptl_absorpt_correction_T_min 0.748
_exptl_absorpt_correction_type multi-scan
_exptl_absorpt_process_details
;
 (Sortav; Blessing, 1995)
;
_exptl_crystal_colour Colourless
_exptl_crystal_density_diffrn 1.285
_exptl_crystal_density_method 'not measured'
_exptl_crystal_description Block
_exptl_crystal_F_000 2016
_exptl_crystal_size_max 0.14
_exptl_crystal_size_mid 0.12
_exptl_crystal_size_min 0.10
_refine_diff_density_max 1.638
_refine_diff_density_min -0.857
_refine_ls_extinction_method none
_refine_ls_goodness_of_fit_ref 1.040
_refine_ls_hydrogen_treatment constr
_refine_ls_matrix_type full
_refine_ls_number_parameters 409
_refine_ls_number_reflns 11123
_refine_ls_number_restraints 50
_refine_ls_restrained_S_all 1.049
_refine_ls_R_factor_all 0.0967
_refine_ls_R_factor_gt 0.0664
_refine_ls_shift/su_max 0.000
_refine_ls_shift/su_mean 0.000
_refine_ls_structure_factor_coef Fsqd
_refine_ls_weighting_details 'calc w = 1/[\s^2^(Fo^2^)+(0.0737P)^2^+11.7125P] where P = (Fo^2^+2Fc^2^)/3'
_refine_ls_weighting_scheme calc
_refine_ls_wR_factor_gt 0.1722
_refine_ls_wR_factor_ref 0.1958
_reflns_number_gt 7744
_reflns_number_total 11123
_reflns_threshold_expression I>2\s(I)
_cod_data_source_file cf6295.cif
_cod_data_source_block I
_cod_depositor_comments
;
The following automatic conversions were performed:
'_symmetry_cell_setting' value 'Monoclinic' changed to 'monoclinic'
according to '/home/saulius/struct/CIF-dictionaries/cif_core.dic'
dictionary named 'cif_core.dic' version 2.4.1 from 2010-06-29.

Automatic conversion script
Id: cif_fix_enum 1527 2010-12-29 10:47:43Z saulius 

The following automatic conversions were performed:

'_symmetry_cell_setting' value 'Monoclinic' changed to 'monoclinic'
according to /home/saulius/struct/CIF-dictionaries/cif_core.dic
dictionary named 'cif_core.dic' version 2.4.1 from 2010-06-29.

Automatic conversion script
Id: cif_fix_values 1715 2011-07-08 13:25:40Z adriana 
;
_cod_original_cell_volume 4902.7(17)
_cod_original_sg_symbol_H-M 'P 21/c'
_cod_database_code 2202451
_cod_database_fobs_code 2202451

loop_
_symmetry_equiv_pos_as_xyz
'x, y, z'
'-x, y+1/2, -z+1/2'
'-x, -y, -z'
'x, -y-1/2, z-1/2'

loop_
_atom_site_label
_atom_site_fract_x
_atom_site_fract_y
_atom_site_fract_z
_atom_site_U_iso_or_equiv
_atom_site_adp_type
_atom_site_calc_flag
_atom_site_refinement_flags
_atom_site_occupancy
_atom_site_disorder_assembly
_atom_site_disorder_group
_atom_site_type_symbol
Zn1 0.29406(3) 0.91781(3) 0.60034(3) 0.04816(16) Uani d . 1 . . Zn
Zn2 0.21360(3) 0.92350(3) 0.40513(3) 0.04807(16) Uani d . 1 . . Zn
S1 0.36961(7) 0.79986(7) 0.63130(7) 0.0516(3) Uani d . 1 . . S
S2 0.29278(8) 0.90940(8) 0.73182(7) 0.0580(3) Uani d . 1 . . S
N1 0.3705(2) 0.7727(2) 0.7738(2) 0.0543(10) Uani d D 1 . . N
C1 0.3473(3) 0.8222(3) 0.7192(3) 0.0485(10) Uani d . 1 . . C
C2 0.4198(3) 0.6993(3) 0.7629(3) 0.0598(13) Uani d D 1 . . C
H2A 0.4035 0.6776 0.7138 0.072 Uiso calc R 1 . . H
H2B 0.4059 0.6581 0.7987 0.072 Uiso calc R 1 . . H
C3 0.5135(3) 0.7138(3) 0.7708(3) 0.0636(14) Uani d D 1 . . C
H3A 0.5267 0.7595 0.7394 0.076 Uiso calc R 1 . . H
H3B 0.5310 0.7290 0.8217 0.076 Uiso calc R 1 . . H
C4 0.5629(3) 0.6414(3) 0.7510(3) 0.0696(15) Uani d D 1 . . C
H4A 0.5459 0.6262 0.7000 0.084 Uiso calc R 1 . . H
H4B 0.5498 0.5956 0.7823 0.084 Uiso calc R 1 . . H
C5 0.6572(3) 0.6569(4) 0.7596(4) 0.089(2) Uani d D 1 . . C
H5A 0.6869 0.6083 0.7462 0.133 Uiso calc R 1 . . H
H5B 0.6745 0.6709 0.8102 0.133 Uiso calc R 1 . . H
H5C 0.6706 0.7015 0.7279 0.133 Uiso calc R 1 . . H
C6 0.3479(3) 0.7896(4) 0.8479(3) 0.0739(17) Uani d D 1 . . C
H6A 0.3464 0.7382 0.8749 0.089 Uiso calc R 1 . . H
H6B 0.2909 0.8130 0.8448 0.089 Uiso calc R 1 . . H
C7 0.4078(4) 0.8470(5) 0.8905(3) 0.100(2) Uani d D 1 . . C
H7A 0.4098 0.8995 0.8654 0.120 Uiso calc R 1 . . H
H7B 0.4650 0.8241 0.8964 0.120 Uiso calc R 1 . . H
C8 0.3725(7) 0.8572(7) 0.9652(5) 0.152(2) Uiso d D 1 . . C
H8A 0.3125 0.8721 0.9583 0.183 Uiso calc R 1 . . H
H8B 0.3775 0.8058 0.9925 0.183 Uiso calc R 1 . . H
C9 0.4202(8) 0.9210(8) 1.0065(7) 0.205(3) Uiso d D 1 . . C
H9A 0.4258 0.9071 1.0582 0.307 Uiso calc R 1 . . H
H9B 0.3905 0.9724 0.9996 0.307 Uiso calc R 1 . . H
H9C 0.4760 0.9258 0.9890 0.307 Uiso calc R 1 . . H
S3 0.15428(7) 0.90073(8) 0.55006(6) 0.0514(3) Uani d . 1 . . S
S4 0.14958(8) 1.03786(8) 0.44524(6) 0.0529(3) Uani d . 1 . . S
N2 0.0861(2) 1.0451(3) 0.5724(2) 0.0605(11) Uani d D 1 . . N
C10 0.1264(2) 1.0006(3) 0.5280(2) 0.0475(10) Uani d . 1 . . C
C11 0.0615(3) 1.0165(4) 0.6426(3) 0.0736(17) Uani d D 1 . . C
H11A 0.0644 0.9570 0.6436 0.088 Uiso calc R 1 . . H
H11B 0.0025 1.0320 0.6470 0.088 Uiso calc R 1 . . H
C12 0.1155(3) 1.0495(3) 0.7076(2) 0.0580(12) Uani d D 1 . . C
H12A 0.1745 1.0339 0.7039 0.070 Uiso calc R 1 . . H
H12B 0.1125 1.1091 0.7074 0.070 Uiso calc R 1 . . H
C13 0.0872(4) 1.0180(4) 0.7781(3) 0.0799(17) Uani d D 1 . . C
H13A 0.0902 0.9585 0.7783 0.096 Uiso calc R 1 . . H
H13B 0.0280 1.0336 0.7816 0.096 Uiso calc R 1 . . H
C14 0.1405(5) 1.0507(5) 0.8433(3) 0.098(2) Uani d D 1 . . C
H14A 0.1197 1.0298 0.8880 0.147 Uiso calc R 1 . . H
H14B 0.1376 1.1097 0.8433 0.147 Uiso calc R 1 . . H
H14C 0.1987 1.0337 0.8409 0.147 Uiso calc R 1 . . H
C15 0.0595(3) 1.1277(3) 0.5516(4) 0.0827(19) Uani d D 1 . . C
H15A 0.0096 1.1422 0.5767 0.099 Uiso calc R 1 . . H
H15B 0.0437 1.1297 0.4987 0.099 Uiso calc R 1 . . H
C16 0.1290(4) 1.1890(4) 0.5712(4) 0.093(2) Uani d D 1 A . C
H16A 0.1478 1.1853 0.6236 0.111 Uiso calc R 1 . . H
H16B 0.1776 1.1780 0.5432 0.111 Uiso calc R 1 . . H
C17 0.0946(7) 1.2717(5) 0.5534(6) 0.152(2) Uiso d D 1 . . C
H17A 0.0435 1.2806 0.5787 0.183 Uiso calc PR 0.600(13) A 1 H
H17B 0.1365 1.3129 0.5707 0.183 Uiso calc PR 0.600(13) A 1 H
H17C 0.0854 1.2748 0.4998 0.183 Uiso calc PR 0.400(13) A 2 H
H17D 0.0386 1.2741 0.5719 0.183 Uiso calc PR 0.400(13) A 2 H
C18 0.0743(14) 1.2808(12) 0.4746(8) 0.205(3) Uiso d PD 0.600(13) A 1 C
H18A 0.0827 1.3369 0.4606 0.307 Uiso calc PR 0.600(13) A 1 H
H18B 0.0158 1.2656 0.4619 0.307 Uiso calc PR 0.600(13) A 1 H
H18C 0.1109 1.2458 0.4487 0.307 Uiso calc PR 0.600(13) A 1 H
C18' 0.1386(18) 1.3465(10) 0.5776(18) 0.205(3) Uiso d PD 0.400(13) A 2 C
H18D 0.1197 1.3909 0.5453 0.307 Uiso calc PR 0.400(13) A 2 H
H18E 0.1991 1.3391 0.5763 0.307 Uiso calc PR 0.400(13) A 2 H
H18F 0.1262 1.3591 0.6273 0.307 Uiso calc PR 0.400(13) A 2 H
S5 0.13939(7) 0.80851(7) 0.36401(7) 0.0517(3) Uani d . 1 . . S
S6 0.21634(10) 0.92856(10) 0.27351(7) 0.0713(4) Uani d . 1 . . S
N3 0.1360(3) 0.7976(3) 0.2199(2) 0.0699(13) Uani d D 1 . . N
C19 0.1602(3) 0.8406(3) 0.2788(3) 0.0541(11) Uani d . 1 . . C
C20 0.0846(3) 0.7250(4) 0.2236(3) 0.0711(16) Uani d D 1 . . C
H20A 0.1012 0.6964 0.2696 0.085 Uiso calc R 1 . . H
H20B 0.0956 0.6887 0.1831 0.085 Uiso calc R 1 . . H
C21 -0.0091(3) 0.7432(3) 0.2197(3) 0.0676(15) Uani d D 1 . . C
H21A -0.0204 0.7792 0.2604 0.081 Uiso calc R 1 . . H
H21B -0.0259 0.7719 0.1737 0.081 Uiso calc R 1 . . H
C22 -0.0610(3) 0.6681(3) 0.2233(4) 0.0799(19) Uani d D 1 . . C
H22A -0.0448 0.6400 0.2696 0.096 Uiso calc R 1 . . H
H22B -0.0486 0.6316 0.1832 0.096 Uiso calc R 1 . . H
C23 -0.1544(3) 0.6852(4) 0.2177(4) 0.091(2) Uani d D 1 . . C
H23A -0.1849 0.6352 0.2255 0.137 Uiso calc R 1 . . H
H23B -0.1721 0.7067 0.1694 0.137 Uiso calc R 1 . . H
H23C -0.1664 0.7247 0.2548 0.137 Uiso calc R 1 . . H
C24 0.1639(5) 0.8206(5) 0.1451(4) 0.099(2) Uiso d D 1 . . C
H24A 0.2215 0.8428 0.1505 0.119 Uiso calc R 1 . . H
H24B 0.1635 0.7725 0.1134 0.119 Uiso calc R 1 . . H
C25 0.1037(6) 0.8827(5) 0.1123(5) 0.133(3) Uiso d D 1 . . C
H25A 0.0917 0.9224 0.1500 0.160 Uiso calc R 1 . . H
H25B 0.0503 0.8562 0.0950 0.160 Uiso calc R 1 . . H
C26 0.1396(7) 0.9278(6) 0.0470(5) 0.152(2) Uiso d D 1 . . C
H26A 0.1021 0.9722 0.0290 0.183 Uiso calc R 1 . . H
H26B 0.1959 0.9500 0.0614 0.183 Uiso calc R 1 . . H
C27 0.1434(9) 0.8639(8) -0.0088(6) 0.205(3) Uiso d D 1 . . C
H27A 0.1684 0.8859 -0.0511 0.307 Uiso calc R 1 . . H
H27B 0.0867 0.8446 -0.0236 0.307 Uiso calc R 1 . . H
H27C 0.1777 0.8190 0.0115 0.307 Uiso calc R 1 . . H
S7 0.35428(7) 0.91066(7) 0.45436(6) 0.0467(3) Uani d . 1 . . S
S8 0.35135(7) 1.03892(7) 0.56711(6) 0.0476(3) Uani d . 1 . . S
N4 0.4115(2) 1.0613(2) 0.4403(2) 0.0451(8) Uani d D 1 . . N
C28 0.3752(2) 1.0098(3) 0.4820(2) 0.0423(9) Uani d . 1 . . C
C29 0.4376(3) 1.0404(3) 0.3679(2) 0.0522(11) Uani d D 1 . . C
H29A 0.4374 0.9811 0.3627 0.063 Uiso calc R 1 . . H
H29B 0.4957 1.0593 0.3647 0.063 Uiso calc R 1 . . H
C30 0.3818(3) 1.0766(3) 0.3058(2) 0.0483(10) Uani d D 1 . . C
H30A 0.3835 1.1361 0.3095 0.058 Uiso calc R 1 . . H
H30B 0.3233 1.0591 0.3093 0.058 Uiso calc R 1 . . H
C31 0.4099(4) 1.0507(3) 0.2328(2) 0.0657(14) Uani d D 1 . . C
H31A 0.4089 0.9912 0.2297 0.079 Uiso calc R 1 . . H
H31B 0.4683 1.0687 0.2294 0.079 Uiso calc R 1 . . H
C32 0.3543(4) 1.0855(4) 0.1692(3) 0.0823(18) Uani d D 1 . . C
H32A 0.3762 1.0697 0.1235 0.123 Uiso calc R 1 . . H
H32B 0.3536 1.1444 0.1729 0.123 Uiso calc R 1 . . H
H32C 0.2972 1.0647 0.1704 0.123 Uiso calc R 1 . . H
C33 0.4305(3) 1.1448(3) 0.4642(3) 0.0538(11) Uani d D 1 . . C
H33A 0.4763 1.1659 0.4370 0.065 Uiso calc R 1 . . H
H33B 0.4507 1.1442 0.5164 0.065 Uiso calc R 1 . . H
C34 0.3561(3) 1.2012(3) 0.4531(3) 0.0573(12) Uani d D 1 . . C
H34A 0.3362 1.2029 0.4008 0.069 Uiso calc R 1 . . H
H34B 0.3099 1.1804 0.4799 0.069 Uiso calc R 1 . . H
C35 0.3788(6) 1.2846(5) 0.4790(6) 0.152(2) Uiso d D 1 . . C
H35A 0.4299 1.3016 0.4567 0.183 Uiso calc R 1 . . H
H35B 0.3928 1.2828 0.5322 0.183 Uiso calc R 1 . . H
C36 0.3120(8) 1.3472(7) 0.4624(7) 0.205(3) Uiso d D 1 . . C
H36A 0.3300 1.3983 0.4853 0.307 Uiso calc R 1 . . H
H36B 0.2599 1.3295 0.4813 0.307 Uiso calc R 1 . . H
H36C 0.3027 1.3547 0.4097 0.307 Uiso calc R 1 . . H

loop_
_atom_site_aniso_label
_atom_site_aniso_U_11
_atom_site_aniso_U_22
_atom_site_aniso_U_33
_atom_site_aniso_U_12
_atom_site_aniso_U_13
_atom_site_aniso_U_23
Zn1 0.0409(3) 0.0541(3) 0.0481(3) 0.0058(2) -0.0039(2) 0.0090(2)
Zn2 0.0443(3) 0.0506(3) 0.0480(3) 0.0000(2) -0.0031(2) -0.0063(2)
S1 0.0466(6) 0.0512(6) 0.0558(7) 0.0066(5) -0.0012(5) 0.0047(5)
S2 0.0589(7) 0.0676(8) 0.0469(6) 0.0171(6) 0.0018(5) 0.0093(6)
N1 0.042(2) 0.059(2) 0.062(2) -0.0004(17) 0.0002(17) 0.022(2)
C1 0.035(2) 0.055(3) 0.055(3) -0.0017(19) -0.0029(18) 0.012(2)
C2 0.045(2) 0.054(3) 0.079(3) -0.001(2) -0.005(2) 0.027(3)
C3 0.043(3) 0.063(3) 0.082(4) -0.002(2) -0.008(2) 0.018(3)
C4 0.054(3) 0.067(3) 0.087(4) 0.005(3) -0.003(3) 0.024(3)
C5 0.053(3) 0.098(5) 0.115(5) 0.012(3) 0.006(3) 0.041(4)
C6 0.062(3) 0.096(4) 0.064(3) 0.005(3) 0.011(3) 0.035(3)
C7 0.078(4) 0.148(7) 0.071(4) 0.021(5) -0.005(3) 0.006(4)
S3 0.0392(5) 0.0671(7) 0.0474(6) -0.0025(5) 0.0004(4) 0.0068(5)
S4 0.0555(7) 0.0548(7) 0.0458(6) 0.0137(5) -0.0100(5) -0.0012(5)
N2 0.0327(18) 0.077(3) 0.072(3) -0.0068(19) 0.0048(18) -0.032(2)
C10 0.0290(19) 0.065(3) 0.047(2) 0.0006(19) -0.0076(16) -0.009(2)
C11 0.043(3) 0.105(5) 0.075(4) -0.026(3) 0.019(2) -0.040(3)
C12 0.041(2) 0.060(3) 0.072(3) 0.004(2) -0.001(2) -0.015(2)
C13 0.080(4) 0.085(4) 0.075(4) -0.010(3) 0.014(3) -0.026(3)
C14 0.115(6) 0.109(6) 0.067(4) 0.005(5) -0.003(4) -0.006(4)
C15 0.048(3) 0.079(4) 0.125(5) 0.006(3) 0.022(3) -0.037(4)
C16 0.107(5) 0.081(4) 0.090(5) -0.022(4) 0.010(4) -0.024(4)
S5 0.0429(6) 0.0537(7) 0.0576(7) -0.0048(5) 0.0006(5) -0.0049(5)
S6 0.0837(10) 0.0822(10) 0.0475(7) -0.0286(8) 0.0037(6) -0.0029(6)
N3 0.062(3) 0.089(3) 0.059(3) -0.011(2) 0.002(2) -0.023(2)
C19 0.044(2) 0.065(3) 0.054(3) -0.006(2) 0.002(2) -0.014(2)
C20 0.048(3) 0.082(4) 0.083(4) -0.008(3) 0.001(3) -0.040(3)
C21 0.050(3) 0.076(4) 0.074(4) 0.005(3) -0.010(2) -0.017(3)
C22 0.045(3) 0.081(4) 0.112(5) -0.003(3) -0.004(3) -0.046(4)
C23 0.044(3) 0.110(5) 0.117(6) -0.001(3) -0.002(3) -0.044(4)
S7 0.0413(5) 0.0478(6) 0.0505(6) 0.0070(5) 0.0022(4) -0.0016(5)
S8 0.0501(6) 0.0500(6) 0.0411(6) -0.0003(5) -0.0046(4) 0.0002(5)
N4 0.0341(17) 0.050(2) 0.050(2) 0.0041(15) -0.0012(15) 0.0100(17)
C28 0.0273(18) 0.053(2) 0.044(2) 0.0070(17) -0.0083(16) 0.0050(19)
C29 0.043(2) 0.060(3) 0.054(3) 0.010(2) 0.010(2) 0.013(2)
C30 0.046(2) 0.049(2) 0.050(3) -0.0019(19) 0.0048(19) 0.009(2)
C31 0.077(4) 0.065(3) 0.057(3) 0.001(3) 0.019(3) 0.006(3)
C32 0.113(5) 0.081(4) 0.051(3) -0.008(4) 0.000(3) 0.003(3)
C33 0.043(2) 0.057(3) 0.061(3) -0.005(2) -0.004(2) 0.008(2)
C34 0.054(3) 0.049(3) 0.066(3) 0.000(2) -0.010(2) -0.001(2)

loop_
_atom_type_symbol
_atom_type_description
_atom_type_scat_dispersion_real
_atom_type_scat_dispersion_imag
_atom_type_scat_source
C C 0.0033 0.0016 'International Tables Vol C Tables 4.2.6.8 and 6.1.1.4'
H H 0.0000 0.0000 'International Tables Vol C Tables 4.2.6.8 and 6.1.1.4'
S S 0.1246 0.1234 'International Tables Vol C Tables 4.2.6.8 and 6.1.1.4'
Zn Zn 0.2839 1.4301 'International Tables Vol C Tables 4.2.6.8 and 6.1.1.4'
N N 0.0061 0.0033 'International Tables Vol C Tables 4.2.6.8 and 6.1.1.4'

loop_
_geom_angle_atom_site_label_1
_geom_angle_atom_site_label_2
_geom_angle_atom_site_label_3
_geom_angle
_geom_angle_publ_flag
S8 Zn1 S1 125.51(5) yes
S8 Zn1 S3 112.59(5) yes
S1 Zn1 S3 116.50(5) yes
S8 Zn1 S2 110.67(5) yes
S1 Zn1 S2 76.05(5) yes
S3 Zn1 S2 107.05(5) yes
S4 Zn2 S5 123.14(5) yes
S4 Zn2 S7 112.71(5) yes
S5 Zn2 S7 119.42(5) yes
S4 Zn2 S6 109.85(6) yes
S5 Zn2 S6 75.99(5) yes
S7 Zn2 S6 106.59(6) yes
C1 S1 Zn1 84.57(15) no
C1 S2 Zn1 82.13(16) no
C1 N1 C6 120.8(4) no
C1 N1 C2 121.6(4) no
C6 N1 C2 117.6(4) no
N1 C1 S2 121.9(4) no
N1 C1 S1 120.9(4) no
S2 C1 S1 117.2(3) yes
N1 C2 C3 113.2(4) no
N1 C2 H2A 108.9 no
C3 C2 H2A 108.9 no
N1 C2 H2B 108.9 no
C3 C2 H2B 108.9 no
H2A C2 H2B 107.8 no
C4 C3 C2 112.8(4) no
C4 C3 H3A 109.0 no
C2 C3 H3A 109.0 no
C4 C3 H3B 109.0 no
C2 C3 H3B 109.0 no
H3A C3 H3B 107.8 no
C3 C4 C5 112.2(5) no
C3 C4 H4A 109.2 no
C5 C4 H4A 109.2 no
C3 C4 H4B 109.2 no
C5 C4 H4B 109.2 no
H4A C4 H4B 107.9 no
C4 C5 H5A 109.5 no
C4 C5 H5B 109.5 no
H5A C5 H5B 109.5 no
C4 C5 H5C 109.5 no
H5A C5 H5C 109.5 no
H5B C5 H5C 109.5 no
N1 C6 C7 113.9(4) no
N1 C6 H6A 108.8 no
C7 C6 H6A 108.8 no
N1 C6 H6B 108.8 no
C7 C6 H6B 108.8 no
H6A C6 H6B 107.7 no
C6 C7 C8 105.4(6) no
C6 C7 H7A 110.7 no
C8 C7 H7A 110.7 no
C6 C7 H7B 110.7 no
C8 C7 H7B 110.7 no
H7A C7 H7B 108.8 no
C9 C8 C7 109.0(8) no
C9 C8 H8A 109.9 no
C7 C8 H8A 109.9 no
C9 C8 H8B 109.9 no
C7 C8 H8B 109.9 no
H8A C8 H8B 108.3 no
C8 C9 H9A 109.5 no
C8 C9 H9B 109.5 no
H9A C9 H9B 109.5 no
C8 C9 H9C 109.5 no
H9A C9 H9C 109.5 no
H9B C9 H9C 109.5 no
C10 S3 Zn1 101.00(14) no
C10 S4 Zn2 97.28(16) no
C10 N2 C11 123.7(5) no
C10 N2 C15 120.4(5) no
C11 N2 C15 115.8(4) no
N2 C10 S4 120.6(4) no
N2 C10 S3 121.0(4) no
S4 C10 S3 118.4(3) yes
N2 C11 C12 113.8(4) no
N2 C11 H11A 108.8 no
C12 C11 H11A 108.8 no
N2 C11 H11B 108.8 no
C12 C11 H11B 108.8 no
H11A C11 H11B 107.7 no
C13 C12 C11 111.3(4) no
C13 C12 H12A 109.4 no
C11 C12 H12A 109.4 no
C13 C12 H12B 109.4 no
C11 C12 H12B 109.4 no
H12A C12 H12B 108.0 no
C12 C13 C14 111.8(5) no
C12 C13 H13A 109.3 no
C14 C13 H13A 109.3 no
C12 C13 H13B 109.3 no
C14 C13 H13B 109.3 no
H13A C13 H13B 107.9 no
C13 C14 H14A 109.5 no
C13 C14 H14B 109.5 no
H14A C14 H14B 109.5 no
C13 C14 H14C 109.5 no
H14A C14 H14C 109.5 no
H14B C14 H14C 109.5 no
N2 C15 C16 111.7(5) no
N2 C15 H15A 109.3 no
C16 C15 H15A 109.3 no
N2 C15 H15B 109.3 no
C16 C15 H15B 109.3 no
H15A C15 H15B 108.0 no
C17 C16 C15 108.1(6) no
C17 C16 H16A 110.1 no
C15 C16 H16A 110.1 no
C17 C16 H16B 110.1 no
C15 C16 H16B 110.1 no
H16A C16 H16B 108.4 no
C18 C17 C18' 105.8(17) no
C18 C17 C16 110.7(10) no
C18' C17 C16 123.0(12) no
C18 C17 H17A 109.5 no
C18' C17 H17A 97.2 no
C16 C17 H17A 109.5 no
C18 C17 H17B 109.5 no
C16 C17 H17B 109.5 no
H17A C17 H17B 108.1 no
C18' C17 H17C 106.6 no
C16 C17 H17C 106.6 no
H17A C17 H17C 114.1 no
H17B C17 H17C 109.0 no
C18 C17 H17D 102.2 no
C18' C17 H17D 106.6 no
C16 C17 H17D 106.6 no
H17B C17 H17D 118.1 no
H17C C17 H17D 106.5 no
C17 C18 H18A 109.5 no
C17 C18 H18B 109.5 no
C17 C18 H18C 109.5 no
C17 C18' H18D 109.5 no
C17 C18' H18E 109.5 no
H18D C18' H18E 109.5 no
C17 C18' H18F 109.5 no
H18D C18' H18F 109.5 no
H18E C18' H18F 109.5 no
C19 S5 Zn2 84.85(16) no
C19 S6 Zn2 81.83(17) no
C19 N3 C20 121.7(5) no
C19 N3 C24 121.0(5) no
C20 N3 C24 117.2(5) no
N3 C19 S6 121.6(4) no
N3 C19 S5 121.1(4) no
S6 C19 S5 117.3(3) yes
N3 C20 C21 113.0(5) no
N3 C20 H20A 109.0 no
C21 C20 H20A 109.0 no
N3 C20 H20B 109.0 no
C21 C20 H20B 109.0 no
H20A C20 H20B 107.8 no
C22 C21 C20 112.3(4) no
C22 C21 H21A 109.2 no
C20 C21 H21A 109.2 no
C22 C21 H21B 109.2 no
C20 C21 H21B 109.2 no
H21A C21 H21B 107.9 no
C21 C22 C23 112.8(5) no
C21 C22 H22A 109.0 no
C23 C22 H22A 109.0 no
C21 C22 H22B 109.0 no
C23 C22 H22B 109.0 no
H22A C22 H22B 107.8 no
C22 C23 H23A 109.5 no
C22 C23 H23B 109.5 no
H23A C23 H23B 109.5 no
C22 C23 H23C 109.5 no
H23A C23 H23C 109.5 no
H23B C23 H23C 109.5 no
C25 C24 N3 107.7(6) no
C25 C24 H24A 110.2 no
N3 C24 H24A 110.2 no
C25 C24 H24B 110.2 no
N3 C24 H24B 110.2 no
H24A C24 H24B 108.5 no
C24 C25 C26 111.7(7) no
C24 C25 H25A 109.3 no
C26 C25 H25A 109.3 no
C24 C25 H25B 109.3 no
C26 C25 H25B 109.3 no
H25A C25 H25B 107.9 no
C27 C26 C25 103.5(8) no
C27 C26 H26A 111.1 no
C25 C26 H26A 111.1 no
C27 C26 H26B 111.1 no
C25 C26 H26B 111.1 no
H26A C26 H26B 109.0 no
C26 C27 H27A 109.5 no
C26 C27 H27B 109.5 no
H27A C27 H27B 109.5 no
C26 C27 H27C 109.5 no
H27A C27 H27C 109.5 no
H27B C27 H27C 109.5 no
C28 S7 Zn2 100.33(13) no
C28 S8 Zn1 97.14(16) no
C28 N4 C33 121.6(4) no
C28 N4 C29 123.4(4) no
C33 N4 C29 115.0(4) no
N4 C28 S8 119.8(3) no
N4 C28 S7 121.6(3) no
S8 C28 S7 118.6(3) yes
N4 C29 C30 113.4(3) no
N4 C29 H29A 108.9 no
C30 C29 H29A 108.9 no
N4 C29 H29B 108.9 no
C30 C29 H29B 108.9 no
H29A C29 H29B 107.7 no
C29 C30 C31 111.0(4) no
C29 C30 H30A 109.4 no
C31 C30 H30A 109.4 no
C29 C30 H30B 109.4 no
C31 C30 H30B 109.4 no
H30A C30 H30B 108.0 no
C30 C31 C32 112.2(4) no
C30 C31 H31A 109.2 no
C32 C31 H31A 109.2 no
C30 C31 H31B 109.2 no
C32 C31 H31B 109.2 no
H31A C31 H31B 107.9 no
C31 C32 H32A 109.5 no
C31 C32 H32B 109.5 no
H32A C32 H32B 109.5 no
C31 C32 H32C 109.5 no
H32A C32 H32C 109.5 no
H32B C32 H32C 109.5 no
N4 C33 C34 113.6(4) no
N4 C33 H33A 108.9 no
C34 C33 H33A 108.9 no
N4 C33 H33B 108.9 no
C34 C33 H33B 108.9 no
H33A C33 H33B 107.7 no
C35 C34 C33 111.2(5) no
C35 C34 H34A 109.4 no
C33 C34 H34A 109.4 no
C35 C34 H34B 109.4 no
C33 C34 H34B 109.4 no
H34A C34 H34B 108.0 no
C34 C35 C36 115.1(8) no
C34 C35 H35A 108.5 no
C36 C35 H35A 108.5 no
C34 C35 H35B 108.5 no
C36 C35 H35B 108.5 no
H35A C35 H35B 107.5 no
C35 C36 H36A 109.5 no
C35 C36 H36B 109.5 no
H36A C36 H36B 109.5 no
C35 C36 H36C 109.5 no
H36A C36 H36C 109.5 no
H36B C36 H36C 109.5 no

loop_
_geom_bond_atom_site_label_1
_geom_bond_atom_site_label_2
_geom_bond_site_symmetry_2
_geom_bond_distance
_geom_bond_publ_flag
Zn1 S8 . 2.3164(14) yes
Zn1 S1 . 2.3468(13) yes
Zn1 S3 . 2.3659(13) yes
Zn1 S2 . 2.4365(14) yes
Zn2 S4 . 2.3118(14) yes
Zn2 S5 . 2.3406(13) yes
Zn2 S7 . 2.3660(13) yes
Zn2 S6 . 2.4390(16) yes
S1 C1 . 1.734(5) yes
S2 C1 . 1.719(5) yes
N1 C1 . 1.329(5) yes
N1 C6 . 1.475(7) no
N1 C2 . 1.476(6) no
C2 C3 . 1.517(5) no
C2 H2A . 0.990 no
C2 H2B . 0.990 no
C3 C4 . 1.503(6) no
C3 H3A . 0.990 no
C3 H3B . 0.990 no
C4 C5 . 1.528(6) no
C4 H4A . 0.990 no
C4 H4B . 0.990 no
C5 H5A . 0.980 no
C5 H5B . 0.980 no
C5 H5C . 0.980 no
C6 C7 . 1.522(7) no
C6 H6A . 0.990 no
C6 H6B . 0.990 no
C7 C8 . 1.548(8) no
C7 H7A . 0.990 no
C7 H7B . 0.990 no
C8 C9 . 1.479(17) no
C8 H8A . 0.990 no
C8 H8B . 0.990 no
C9 H9A . 0.980 no
C9 H9B . 0.980 no
C9 H9C . 0.980 no
S3 C10 . 1.755(5) yes
S4 C10 . 1.722(5) yes
N2 C10 . 1.316(6) yes
N2 C11 . 1.468(7) no
N2 C15 . 1.478(8) no
C11 C12 . 1.520(5) no
C11 H11A . 0.990 no
C11 H11B . 0.990 no
C12 C13 . 1.510(6) no
C12 H12A . 0.990 no
C12 H12B . 0.990 no
C13 C14 . 1.516(6) no
C13 H13A . 0.990 no
C13 H13B . 0.990 no
C14 H14A . 0.980 no
C14 H14B . 0.980 no
C14 H14C . 0.980 no
C15 C16 . 1.528(6) no
C15 H15A . 0.990 no
C15 H15B . 0.990 no
C16 C17 . 1.507(8) no
C16 H16A . 0.990 no
C16 H16B . 0.990 no
C17 C18 . 1.472(9) no
C17 C18' . 1.477(10) no
C17 H17A . 0.990 no
C17 H17B . 0.990 no
C17 H17C . 0.990 no
C17 H17D . 0.990 no
C18 H18A . 0.980 no
C18 H18B . 0.980 no
C18 H18C . 0.980 no
C18' H18D . 0.980 no
C18' H18E . 0.980 no
C18' H18F . 0.980 no
S5 C19 . 1.723(5) yes
S6 C19 . 1.723(5) yes
N3 C19 . 1.332(6) yes
N3 C20 . 1.466(7) no
N3 C24 . 1.539(8) no
C20 C21 . 1.528(6) no
C20 H20A . 0.990 no
C20 H20B . 0.990 no
C21 C22 . 1.504(6) no
C21 H21A . 0.990 no
C21 H21B . 0.990 no
C22 C23 . 1.519(6) no
C22 H22A . 0.990 no
C22 H22B . 0.990 no
C23 H23A . 0.980 no
C23 H23B . 0.980 no
C23 H23C . 0.980 no
C24 C25 . 1.504(7) no
C24 H24A . 0.990 no
C24 H24B . 0.990 no
C25 C26 . 1.571(8) no
C25 H25A . 0.990 no
C25 H25B . 0.990 no
C26 C27 . 1.486(8) no
C26 H26A . 0.990 no
C26 H26B . 0.990 no
C27 H27A . 0.980 no
C27 H27B . 0.980 no
C27 H27C . 0.980 no
S7 C28 . 1.747(5) yes
S8 C28 . 1.722(4) yes
N4 C28 . 1.320(5) yes
N4 C33 . 1.477(6) no
N4 C29 . 1.479(6) no
C29 C30 . 1.515(5) no
C29 H29A . 0.990 no
C29 H29B . 0.990 no
C30 C31 . 1.523(6) no
C30 H30A . 0.990 no
C30 H30B . 0.990 no
C31 C32 . 1.524(6) no
C31 H31A . 0.990 no
C31 H31B . 0.990 no
C32 H32A . 0.980 no
C32 H32B . 0.980 no
C32 H32C . 0.980 no
C33 C34 . 1.516(5) no
C33 H33A . 0.990 no
C33 H33B . 0.990 no
C34 C35 . 1.500(7) no
C34 H34A . 0.990 no
C34 H34B . 0.990 no
C35 C36 . 1.505(8) no
C35 H35A . 0.990 no
C35 H35B . 0.990 no
C36 H36A . 0.980 no
C36 H36B . 0.980 no
C36 H36C . 0.980 no

loop_
_geom_torsion_atom_site_label_1
_geom_torsion_atom_site_label_2
_geom_torsion_atom_site_label_3
_geom_torsion_atom_site_label_4
_geom_torsion
_geom_torsion_publ_flag
S8 Zn1 S1 C1 107.04(15) no
S3 Zn1 S1 C1 -100.94(15) no
S2 Zn1 S1 C1 1.40(15) no
S8 Zn1 S2 C1 -124.51(15) no
S1 Zn1 S2 C1 -1.42(15) no
S3 Zn1 S2 C1 112.45(15) no
C6 N1 C1 S2 1.8(6) no
C2 N1 C1 S2 -177.9(3) no
C6 N1 C1 S1 -176.9(3) no
C2 N1 C1 S1 3.3(6) no
Zn1 S2 C1 N1 -176.7(4) no
Zn1 S2 C1 S1 2.1(2) no
Zn1 S1 C1 N1 176.6(4) no
Zn1 S1 C1 S2 -2.2(2) no
C1 N1 C2 C3 88.3(6) no
C6 N1 C2 C3 -91.5(5) no
N1 C2 C3 C4 -173.2(4) no
C2 C3 C4 C5 -179.7(5) no
C1 N1 C6 C7 -84.1(6) no
C2 N1 C6 C7 95.6(6) no
N1 C6 C7 C8 179.3(6) no
C6 C7 C8 C9 -172.1(9) no
S8 Zn1 S3 C10 -19.22(17) no
S1 Zn1 S3 C10 -174.79(16) no
S2 Zn1 S3 C10 102.62(16) no
S5 Zn2 S4 C10 74.81(15) no
S7 Zn2 S4 C10 -80.60(15) no
S6 Zn2 S4 C10 160.70(14) no
C11 N2 C10 S4 177.7(3) no
C15 N2 C10 S4 0.4(5) no
C11 N2 C10 S3 0.1(6) no
C15 N2 C10 S3 -177.1(3) no
Zn2 S4 C10 N2 -178.5(3) no
Zn2 S4 C10 S3 -0.9(2) no
Zn1 S3 C10 N2 -96.2(3) no
Zn1 S3 C10 S4 86.3(2) no
C10 N2 C11 C12 104.8(5) no
C15 N2 C11 C12 -77.8(6) no
N2 C11 C12 C13 -180.0(5) no
C11 C12 C13 C14 -179.9(5) no
C10 N2 C15 C16 -86.2(6) no
C11 N2 C15 C16 96.3(5) no
N2 C15 C16 C17 -175.8(6) no
C15 C16 C17 C18 -65.5(14) no
C15 C16 C17 C18' 168.2(19) no
S4 Zn2 S5 C19 105.01(17) no
S7 Zn2 S5 C19 -101.14(17) no
S6 Zn2 S5 C19 0.23(17) no
S4 Zn2 S6 C19 -120.83(17) no
S5 Zn2 S6 C19 -0.23(17) no
S7 Zn2 S6 C19 116.76(17) no
C20 N3 C19 S6 -176.8(4) no
C24 N3 C19 S6 5.5(7) no
C20 N3 C19 S5 5.4(7) no
C24 N3 C19 S5 -172.3(4) no
Zn2 S6 C19 N3 -177.6(4) no
Zn2 S6 C19 S5 0.3(3) no
Zn2 S5 C19 N3 177.6(4) no
Zn2 S5 C19 S6 -0.4(3) no
C19 N3 C20 C21 85.7(7) no
C24 N3 C20 C21 -96.5(6) no
N3 C20 C21 C22 179.7(5) no
C20 C21 C22 C23 -178.8(5) no
C19 N3 C24 C25 -85.4(8) no
C20 N3 C24 C25 96.8(7) no
N3 C24 C25 C26 164.0(7) no
C24 C25 C26 C27 66.4(11) no
S4 Zn2 S7 C28 -19.10(16) no
S5 Zn2 S7 C28 -175.52(15) no
S6 Zn2 S7 C28 101.49(16) no
S1 Zn1 S8 C28 73.04(14) no
S3 Zn1 S8 C28 -79.91(13) no
S2 Zn1 S8 C28 160.33(13) no
C33 N4 C28 S8 -1.5(5) no
C29 N4 C28 S8 177.2(3) no
C33 N4 C28 S7 -178.9(3) no
C29 N4 C28 S7 -0.2(5) no
Zn1 S8 C28 N4 -179.5(3) no
Zn1 S8 C28 S7 -2.0(2) no
Zn2 S7 C28 N4 -95.3(3) no
Zn2 S7 C28 S8 87.2(2) no
C28 N4 C29 C30 106.6(5) no
C33 N4 C29 C30 -74.6(5) no
N4 C29 C30 C31 -178.1(4) no
C29 C30 C31 C32 179.3(5) no
C28 N4 C33 C34 -81.8(5) no
C29 N4 C33 C34 99.4(5) no
N4 C33 C34 C35 179.3(6) no
C33 C34 C35 C36 173.2(9) no
